data_7231385
loop_
_publ_author_name
'Zhou, Lei'
'Zhou, Baolei'
'Cui, Zheng'
'Qin, Bowen'
'Zhang, Xiaoying'
'Li, Wenliang'
'Zhang, Jingping'

_publ_section_title
;
 Charge control of the formation of two neutral/cationic metal--organic
 frameworks based on neutral/cationic triangular clusters and isonicotinic
 acid: structure, gas adsorption and magnetism
;
_journal_issue 36
_journal_name_full CrystEngComm
_journal_page_first 5402
_journal_paper_doi 10.1039/C8CE00997J
_journal_volume 20
_journal_year 2018
_chemical_formula_moiety 'C26 H22 Mn3 N4 O12 [+ solvent]'
_chemical_formula_sum 'C26 H22 Mn3 N4 O12'
_chemical_formula_weight 747.30
_chemical_name_systematic tetra(isonicotinato)-(acetato)-di(aqua)-(?3-hydroxo)-tri-manganese(ii)
_space_group_IT_number 58
_space_group_name_Hall '-P 2 2n'
_space_group_name_H-M_alt 'P n n m'
_symmetry_cell_setting orthorhombic
_symmetry_space_group_name_Hall '-P 2 2n'
_symmetry_space_group_name_H-M 'P n n m'
_atom_sites_solution_hydrogens geom
_atom_sites_solution_primary direct
_atom_sites_solution_secondary difmap
_audit_creation_method SHELXL-97
_audit_update_record
;
2018-01-11 deposited with the CCDC.
2018-08-16 downloaded from the CCDC.
;
_cell_angle_alpha 90.00
_cell_angle_beta 90.00
_cell_angle_gamma 90.00
_cell_formula_units_Z 4
_cell_length_a 12.402
_cell_length_b 14.734
_cell_length_c 20.850
_cell_measurement_reflns_used 6767
_cell_measurement_temperature 293(2)
_cell_measurement_theta_max 29.2063
_cell_measurement_theta_min 2.8970
_cell_volume 3809.943
_computing_cell_refinement CrysAlis
_computing_data_collection 'CrysAlis (Oxford Diffraction, 2006)'
_computing_data_reduction CrysAlis
_computing_structure_refinement 'SHELXL-97 (Sheldrick, 2008)'
_computing_structure_solution 'SHELXL-97 (Sheldrick, 2008)'
_diffrn_ambient_temperature 293(2)
_diffrn_detector_area_resol_mean 10.2375
_diffrn_measured_fraction_theta_full 0.996
_diffrn_measured_fraction_theta_max 0.996
_diffrn_measurement_device_type 'Xcalibur, Ruby, Gemini ultra'
_diffrn_measurement_method '\w scan'
_diffrn_radiation_monochromator graphite
_diffrn_radiation_source 'Enhance (Mo) X-ray Source'
_diffrn_radiation_type MoK\a
_diffrn_radiation_wavelength 0.71073
_diffrn_reflns_av_R_equivalents 0.0276
_diffrn_reflns_av_sigmaI/netI 0.0262
_diffrn_reflns_limit_h_max 15
_diffrn_reflns_limit_h_min -14
_diffrn_reflns_limit_k_max 17
_diffrn_reflns_limit_k_min -18
_diffrn_reflns_limit_l_max 15
_diffrn_reflns_limit_l_min -25
_diffrn_reflns_number 14342
_diffrn_reflns_theta_full 26.00
_diffrn_reflns_theta_max 26.00
_diffrn_reflns_theta_min 2.90
_exptl_absorpt_coefficient_mu 1.033
_exptl_absorpt_correction_T_max 0.772
_exptl_absorpt_correction_T_min 0.726
_exptl_absorpt_correction_type multi-scan
_exptl_absorpt_process_details
;
CrysAlisPro, Agilent Technologies,
Version 1.171.36.21 (release 14-08-2012 CrysAlis171 .NET)
(compiled Sep 14 2012,17:21:16)
Empirical absorption correction using spherical harmonics,
 implemented in SCALE3 ABSPACK scaling algorithm.
;
_exptl_crystal_colour yellow
_exptl_crystal_density_diffrn 1.303
_exptl_crystal_density_method 'not measured'
_exptl_crystal_description rod
_exptl_crystal_F_000 1508
_exptl_crystal_recrystallization_method 'solvothermal reaction'
_exptl_crystal_size_max 0.32
_exptl_crystal_size_mid 0.3
_exptl_crystal_size_min 0.25
_refine_diff_density_max 1.298
_refine_diff_density_min -0.357
_refine_diff_density_rms 0.083
_refine_ls_extinction_method none
_refine_ls_goodness_of_fit_ref 1.125
_refine_ls_hydrogen_treatment mixed
_refine_ls_matrix_type full
_refine_ls_number_parameters 277
_refine_ls_number_reflns 3842
_refine_ls_number_restraints 7
_refine_ls_restrained_S_all 1.127
_refine_ls_R_factor_all 0.0490
_refine_ls_R_factor_gt 0.0437
_refine_ls_shift/su_max 0.000
_refine_ls_shift/su_mean 0.000
_refine_ls_structure_factor_coef Fsqd
_refine_ls_weighting_details 'calc w=1/[\s^2^(Fo^2^)+(0.0574P)^2^+6.0078P] where P=(Fo^2^+2Fc^2^)/3'
_refine_ls_weighting_scheme calc
_refine_ls_wR_factor_gt 0.1258
_refine_ls_wR_factor_ref 0.1285
_reflns_number_gt 3393
_reflns_number_total 3856
_reflns_threshold_expression >2sigma(I)
_cod_data_source_file c8ce00997j2.cif
_cod_data_source_block pnnm_
_cod_depositor_comments
;
The following automatic conversions were performed:
data name '__computing_data_collection' replaced with
'_computing_data_collection'.

Automatic conversion script
Id: cif_correct_tags 4968 2017-02-21 14:55:21Z antanas 

 Adding full bibliography for 7231385--7231386.cif.
;
_cod_original_cell_volume 3809.9
_cod_database_code 7231385

loop_
_symmetry_equiv_pos_as_xyz
'x, y, z'
'-x, -y, z'
'x+1/2, -y+1/2, -z+1/2'
'-x+1/2, y+1/2, -z+1/2'
'-x, -y, -z'
'x, y, -z'
'-x-1/2, y-1/2, z-1/2'
'x-1/2, -y-1/2, z-1/2'

loop_
_atom_site_label
_atom_site_type_symbol
_atom_site_fract_x
_atom_site_fract_y
_atom_site_fract_z
_atom_site_U_iso_or_equiv
_atom_site_adp_type
_atom_site_occupancy
_atom_site_symmetry_multiplicity
_atom_site_calc_flag
_atom_site_refinement_flags
_atom_site_disorder_assembly
_atom_site_disorder_group
Mn1 Mn -0.17406(5) 0.31498(4) 0.0000 0.01858(17) Uani 1 2 d S . .
Mn2 Mn 0.09008(3) 0.30412(3) 0.08584(2) 0.01970(15) Uani 1 1 d . . .
C1 C -0.1423(2) 0.2921(2) 0.14802(14) 0.0258(6) Uani 1 1 d . A .
C2 C -0.2023(2) 0.2729(2) 0.20936(14) 0.0277(7) Uani 1 1 d . . .
C3 C -0.1671(5) 0.2047(5) 0.2503(3) 0.0536(17) Uani 0.71 1 d P A 1
H3 H -0.1058 0.1710 0.2405 0.064 Uiso 0.71 1 calc PR A 1
C4 C -0.2244(5) 0.1879(5) 0.3053(3) 0.0590(19) Uani 0.71 1 d P A 1
H4 H -0.1990 0.1434 0.3331 0.071 Uiso 0.71 1 calc PR A 1
C5 C -0.3480(5) 0.2930(5) 0.2813(3) 0.0528(17) Uani 0.71 1 d P A 1
H5 H -0.4121 0.3230 0.2906 0.063 Uiso 0.71 1 calc PR A 1
C6 C -0.2948(5) 0.3164(5) 0.2261(3) 0.0518(16) Uani 0.71 1 d P A 1
H6 H -0.3221 0.3622 0.2000 0.062 Uiso 0.71 1 calc PR A 1
C17 C -0.1555(9) 0.2818(12) 0.2685(5) 0.044(4) Uani 0.29 1 d P A 2
H17 H -0.0845 0.3014 0.2724 0.053 Uiso 0.29 1 calc PR A 2
C18 C -0.3637(8) 0.2293(9) 0.2627(5) 0.028(2) Uani 0.29 1 d P A 2
H18 H -0.4357 0.2120 0.2602 0.034 Uiso 0.29 1 calc PR A 2
C19 C -0.3096(8) 0.2510(9) 0.2069(5) 0.029(2) Uani 0.29 1 d P A 2
H19 H -0.3458 0.2507 0.1679 0.035 Uiso 0.29 1 calc PR A 2
C20 C -0.2168(10) 0.2608(10) 0.3234(5) 0.041(3) Uani 0.29 1 d PU A 2
H20 H -0.1847 0.2678 0.3634 0.049 Uiso 0.29 1 calc PR A 2
C7 C 0.1239(4) 0.1313(3) 0.0000 0.0322(10) Uani 1 2 d S . .
C8 C 0.1451(4) 0.0303(3) 0.0000 0.0328(10) Uani 1 2 d S . .
C9 C 0.1493(6) -0.0173(3) -0.0546(2) 0.094(2) Uani 1 1 d . . .
H9 H 0.1414 0.0118 -0.0939 0.113 Uiso 1 1 calc R . .
C10 C 0.1655(7) -0.1103(3) -0.0521(2) 0.105(3) Uani 1 1 d . . .
H10 H 0.1716 -0.1410 -0.0909 0.126 Uiso 1 1 calc R . .
C11 C 0.0000 0.5000 0.1340(2) 0.0340(10) Uani 1 2 d S . .
C13 C 0.2934(3) 0.3388(3) 0.0000 0.0250(9) Uani 1 2 d S . .
C14 C 0.4148(3) 0.3310(3) 0.0000 0.0282(9) Uani 1 2 d S . .
C15 C 0.4689(5) 0.2773(7) 0.0423(4) 0.050(2) Uani 0.49 1 d P B -1
H15 H 0.4310 0.2444 0.0730 0.060 Uiso 0.49 1 calc PR B -1
C16 C 0.5786(6) 0.2717(6) 0.0397(4) 0.050(2) Uani 0.49 1 d P B -1
H16 H 0.6124 0.2332 0.0688 0.060 Uiso 0.49 1 calc PR B -1
C15' C 0.4758(5) 0.3741(5) 0.0488(3) 0.0371(16) Uani 0.51 1 d P B -2
H15A H 0.4424 0.4075 0.0810 0.045 Uiso 0.51 1 calc PR B -2
C16' C 0.5871(5) 0.3647(5) 0.0469(4) 0.0407(17) Uani 0.51 1 d P B -2
H16A H 0.6281 0.3927 0.0787 0.049 Uiso 0.51 1 calc PR B -2
N1 N -0.3152(2) 0.2323(2) 0.32129(13) 0.0325(6) Uani 1 1 d . . .
N2 N 0.1728(3) -0.1582(3) 0.0000 0.0349(9) Uani 1 2 d S . .
N3 N 0.6393(3) 0.3158(3) 0.0000 0.0330(9) Uani 1 2 d S . .
O1 O -0.0010(2) 0.3336(2) 0.0000 0.0204(6) Uani 1 2 d S . .
H1 H -0.005(4) 0.387(4) 0.0000 0.031 Uiso 1 2 d S . .
O2 O -0.19544(19) 0.32244(18) 0.10218(11) 0.0364(6) Uani 1 1 d . . .
O3 O -0.04487(17) 0.2736(2) 0.14724(12) 0.0451(7) Uani 1 1 d . . .
O4 O 0.1166(3) 0.16840(16) 0.05334(13) 0.0509(7) Uani 1 1 d . . .
O5 O 0.0686(2) 0.45249(16) 0.10640(13) 0.0451(6) Uani 1 1 d . . .
O6 O 0.24880(17) 0.3428(2) 0.05318(11) 0.0444(7) Uani 1 1 d . . .
O7 O -0.1827(3) 0.4649(2) 0.0000 0.0359(8) Uani 1 2 d SD . .
H7 H -0.157(3) 0.497(2) -0.0304(12) 0.043 Uiso 1 1 d D . .
C12 C 0.0000 0.5000 0.2070(3) 0.098(3) Uani 1 2 d S . .
H12A H -0.0564 0.5390 0.2223 0.148 Uiso 0.25 1 calc PR A .
H12B H 0.0683 0.5216 0.2223 0.148 Uiso 0.25 1 calc PR . .
H12C H -0.0120 0.4394 0.2223 0.148 Uiso 0.25 1 calc PR . .
H12D H 0.0564 0.4610 0.2223 0.148 Uiso 0.25 1 calc PR . .
H12E H -0.0683 0.4784 0.2223 0.148 Uiso 0.25 1 calc PR . .
H12F H 0.0120 0.5606 0.2223 0.148 Uiso 0.25 1 calc PR . .

loop_
_atom_site_aniso_label
_atom_site_aniso_U_11
_atom_site_aniso_U_22
_atom_site_aniso_U_33
_atom_site_aniso_U_23
_atom_site_aniso_U_13
_atom_site_aniso_U_12
Mn1 0.0146(3) 0.0237(3) 0.0174(3) 0.000 0.000 0.0004(2)
Mn2 0.0160(2) 0.0287(3) 0.0144(2) 0.00190(17) 0.00026(15) 0.00215(16)
C1 0.0239(15) 0.0333(15) 0.0202(15) 0.0014(12) 0.0008(12) -0.0045(12)
C2 0.0230(15) 0.0416(17) 0.0183(15) 0.0039(13) 0.0032(12) -0.0027(13)
C3 0.040(3) 0.083(5) 0.038(3) 0.023(3) 0.018(3) 0.028(3)
C4 0.046(3) 0.089(5) 0.041(3) 0.036(3) 0.017(3) 0.030(3)
C5 0.033(3) 0.080(5) 0.046(3) 0.030(3) 0.022(3) 0.023(3)
C6 0.040(3) 0.074(4) 0.042(3) 0.029(3) 0.008(3) 0.023(3)
C17 0.015(5) 0.101(12) 0.015(5) 0.008(6) -0.001(4) -0.026(6)
C18 0.019(5) 0.046(7) 0.019(5) -0.007(5) 0.003(4) -0.011(5)
C19 0.019(5) 0.059(8) 0.010(5) 0.003(5) -0.001(4) -0.016(5)
C20 0.039(6) 0.068(7) 0.015(5) 0.005(5) 0.002(4) -0.022(5)
C7 0.034(2) 0.023(2) 0.039(3) 0.000 0.000 0.0010(18)
C8 0.034(2) 0.026(2) 0.039(3) 0.000 0.000 0.0027(19)
C9 0.213(7) 0.032(2) 0.039(2) -0.0008(19) -0.008(3) 0.016(3)
C10 0.242(9) 0.029(2) 0.044(3) -0.005(2) 0.005(4) 0.024(3)
C11 0.047(3) 0.026(2) 0.028(2) 0.000 0.000 0.000(2)
C13 0.0153(19) 0.032(2) 0.027(2) 0.000 0.000 -0.0006(17)
C14 0.015(2) 0.041(2) 0.029(2) 0.000 0.000 -0.0011(17)
C15 0.018(3) 0.080(6) 0.052(5) 0.039(4) 0.008(3) 0.002(3)
C16 0.022(3) 0.071(5) 0.056(5) 0.042(5) -0.001(3) 0.006(3)
C15' 0.021(3) 0.057(4) 0.033(3) -0.018(3) -0.002(3) 0.005(3)
C16' 0.017(3) 0.064(5) 0.041(4) -0.021(4) -0.003(3) 0.002(3)
N1 0.0253(13) 0.0488(17) 0.0233(14) 0.0063(12) 0.0059(11) -0.0020(12)
N2 0.035(2) 0.0245(18) 0.045(2) 0.000 0.000 0.0007(16)
N3 0.0153(17) 0.047(2) 0.037(2) 0.000 0.000 0.0021(16)
O1 0.0183(13) 0.0247(14) 0.0181(13) 0.000 0.000 0.0014(12)
O2 0.0299(12) 0.0608(16) 0.0185(11) 0.0107(11) 0.0033(9) 0.0070(11)
O3 0.0203(11) 0.086(2) 0.0291(13) 0.0201(13) 0.0056(10) 0.0022(12)
O4 0.085(2) 0.0271(12) 0.0406(16) -0.0026(11) -0.0052(14) 0.0135(13)
O5 0.0521(15) 0.0319(12) 0.0513(16) -0.0060(12) 0.0071(13) 0.0066(12)
O6 0.0186(11) 0.089(2) 0.0252(12) 0.0091(13) 0.0032(9) -0.0019(12)
O7 0.049(2) 0.0225(15) 0.0365(19) 0.000 0.000 0.0000(14)
C12 0.198(10) 0.063(4) 0.034(3) 0.000 0.000 0.022(6)

loop_
_atom_type_symbol
_atom_type_description
_atom_type_scat_dispersion_real
_atom_type_scat_dispersion_imag
_atom_type_scat_source
C C 0.0033 0.0016 'International Tables Vol C Tables 4.2.6.8 and 6.1.1.4'
H H 0.0000 0.0000 'International Tables Vol C Tables 4.2.6.8 and 6.1.1.4'
N N 0.0061 0.0033 'International Tables Vol C Tables 4.2.6.8 and 6.1.1.4'
O O 0.0106 0.0060 'International Tables Vol C Tables 4.2.6.8 and 6.1.1.4'
Mn Mn 0.3368 0.7283 'International Tables Vol C Tables 4.2.6.8 and 6.1.1.4'

loop_
_geom_angle_atom_site_label_1
_geom_angle_atom_site_label_2
_geom_angle_atom_site_label_3
_geom_angle
_geom_angle_site_symmetry_1
_geom_angle_site_symmetry_3
O2 Mn1 O2 164.65(13) 6 .
O2 Mn1 O1 96.65(7) 6 .
O2 Mn1 O1 96.65(7) . .
O2 Mn1 O7 86.73(7) 6 .
O2 Mn1 O7 86.73(7) . .
O1 Mn1 O7 85.50(12) . .
O2 Mn1 N2 92.98(7) 6 5
O2 Mn1 N2 92.98(7) . 5
O1 Mn1 N2 96.91(13) . 5
O7 Mn1 N2 177.59(14) . 5
O2 Mn1 N3 82.90(6) 6 1_455
O2 Mn1 N3 82.90(6) . 1_455
O1 Mn1 N3 172.42(13) . 1_455
O7 Mn1 N3 86.92(14) . 1_455
N2 Mn1 N3 90.67(14) 5 1_455
O4 Mn2 O3 96.46(12) . .
O4 Mn2 O6 90.39(12) . .
O3 Mn2 O6 161.91(10) . .
O4 Mn2 O1 90.34(11) . .
O3 Mn2 O1 97.34(9) . .
O6 Mn2 O1 99.35(9) . .
O4 Mn2 O5 172.18(10) . .
O3 Mn2 O5 89.87(11) . .
O6 Mn2 O5 84.90(11) . .
O1 Mn2 O5 84.28(11) . .
O4 Mn2 N1 88.31(10) . 3
O3 Mn2 N1 81.35(9) . 3
O6 Mn2 N1 82.14(9) . 3
O1 Mn2 N1 178.00(11) . 3
O5 Mn2 N1 97.21(10) . 3
O3 C1 O2 125.9(3) . .
O3 C1 C2 116.8(3) . .
O2 C1 C2 117.3(3) . .
C6 C2 C17 94.7(7) . .
C6 C2 C19 45.7(6) . .
C17 C2 C19 117.9(6) . .
C6 C2 C3 116.7(4) . .
C17 C2 C3 51.9(7) . .
C19 C2 C3 99.1(6) . .
C6 C2 C1 123.1(3) . .
C17 C2 C1 122.5(5) . .
C19 C2 C1 119.5(5) . .
C3 C2 C1 120.1(3) . .
C4 C3 C2 118.7(5) . .
N1 C4 C3 123.6(5) . .
N1 C5 C6 124.5(5) . .
C2 C6 C5 120.1(5) . .
C2 C17 C20 118.8(9) . .
N1 C18 C19 122.2(9) . .
C2 C19 C18 119.7(8) . .
N1 C20 C17 123.7(10) . .
O4 C7 O4 127.1(4) 6 .
O4 C7 C8 116.5(2) 6 .
O4 C7 C8 116.5(2) . .
C9 C8 C9 116.6(5) . 6
C9 C8 C7 121.5(3) . .
C9 C8 C7 121.5(3) 6 .
C8 C9 C10 119.5(4) . .
N2 C10 C9 125.3(4) . .
O5 C11 O5 124.9(5) 2_565 .
O5 C11 C12 117.6(2) 2_565 .
O5 C11 C12 117.6(2) . .
O6 C13 O6 126.7(4) 6 .
O6 C13 C14 116.63(19) 6 .
O6 C13 C14 116.63(19) . .
C15 C14 C15 80.8(8) 6 .
C15 C14 C15' 117.5(5) 6 .
C15 C14 C15' 62.1(5) . .
C15 C14 C15' 62.1(5) 6 6
C15 C14 C15' 117.5(5) . 6
C15' C14 C15' 91.7(6) . 6
C15 C14 C13 122.3(4) 6 .
C15 C14 C13 122.3(4) . .
C15' C14 C13 119.9(3) . .
C15' C14 C13 119.9(3) 6 .
C14 C15 C16 120.1(6) . .
N3 C16 C15 125.1(6) . .
C16' C15' C14 117.8(6) . .
N3 C16' C15' 122.6(6) . .
C5 N1 C20 95.4(7) . .
C5 N1 C4 116.2(4) . .
C20 N1 C4 51.3(7) . .
C5 N1 C18 45.8(6) . .
C20 N1 C18 117.3(7) . .
C4 N1 C18 97.6(6) . .
C5 N1 Mn2 122.6(3) . 3_455
C20 N1 Mn2 121.6(5) . 3_455
C4 N1 Mn2 121.1(3) . 3_455
C18 N1 Mn2 121.1(5) . 3_455
C10 N2 C10 113.6(5) 6 .
C10 N2 Mn1 122.9(2) 6 5
C10 N2 Mn1 122.9(2) . 5
C16 N3 C16 79.6(9) 6 .
C16 N3 C16' 62.3(6) 6 6
C16 N3 C16' 116.4(5) . 6
C16 N3 C16' 116.4(5) 6 .
C16 N3 C16' 62.3(6) . .
C16' N3 C16' 90.6(7) 6 .
C16 N3 Mn1 125.4(4) 6 1_655
C16 N3 Mn1 125.4(4) . 1_655
C16' N3 Mn1 118.2(3) 6 1_655
C16' N3 Mn1 118.2(3) . 1_655
Mn2 O1 Mn2 111.84(13) 6 .
Mn2 O1 Mn1 119.56(8) 6 .
Mn2 O1 Mn1 119.56(8) . .
C1 O2 Mn1 132.7(2) . .
C1 O3 Mn2 136.0(2) . .
C7 O4 Mn2 134.9(3) . .
C11 O5 Mn2 135.94(18) . .
C13 O6 Mn2 132.5(2) . .

loop_
_geom_bond_atom_site_label_1
_geom_bond_atom_site_label_2
_geom_bond_distance
_geom_bond_site_symmetry_2
Mn1 O2 2.150(2) 6
Mn1 O2 2.150(2) .
Mn1 O1 2.163(3) .
Mn1 O7 2.211(3) .
Mn1 N2 2.310(4) 5
Mn1 N3 2.315(4) 1_455
Mn2 O4 2.137(2) .
Mn2 O3 2.155(2) .
Mn2 O6 2.160(2) .
Mn2 O1 2.1608(16) .
Mn2 O5 2.244(2) .
Mn2 N1 2.327(3) 3
C1 O3 1.239(4) .
C1 O2 1.244(4) .
C1 C2 1.507(4) .
C2 C6 1.360(6) .
C2 C17 1.370(11) .
C2 C19 1.370(10) .
C2 C3 1.389(6) .
C3 C4 1.372(7) .
C4 N1 1.345(6) .
C5 N1 1.288(6) .
C5 C6 1.372(7) .
C17 C20 1.408(15) .
C18 N1 1.363(11) .
C18 C19 1.379(14) .
C20 N1 1.291(12) .
C7 O4 1.242(3) 6
C7 O4 1.242(3) .
C7 C8 1.512(6) .
C8 C9 1.338(5) .
C8 C9 1.338(5) 6
C9 C10 1.386(6) .
C10 N2 1.299(5) .
C11 O5 1.243(3) 2_565
C11 O5 1.243(3) .
C11 C12 1.523(8) .
C13 O6 1.240(3) 6
C13 O6 1.240(3) .
C13 C14 1.510(5) .
C14 C15 1.362(8) 6
C14 C15 1.362(8) .
C14 C15' 1.418(7) .
C14 C15' 1.418(7) 6
C15 C16 1.365(10) .
C16 N3 1.294(8) .
C15' C16' 1.388(9) .
C16' N3 1.377(7) .
N1 Mn2 2.327(3) 3_455
N2 C10 1.299(5) 6
N2 Mn1 2.310(4) 5
N3 C16 1.294(8) 6
N3 C16' 1.377(7) 6
N3 Mn1 2.315(4) 1_655
O1 Mn2 2.1608(16) 6

loop_
_platon_squeeze_void_nr
_platon_squeeze_void_average_x
_platon_squeeze_void_average_y
_platon_squeeze_void_average_z
_platon_squeeze_void_volume
_platon_squeeze_void_count_electrons
_platon_squeeze_void_content
1 -0.042 0.000 0.000 413 42 ' '
2 -0.020 0.500 0.500 413 42 ' '
